data_7112917
loop_
_publ_author_name
'Molon, Mariusz'
'Cadenbach, Thomas'
'Bollermann, Timo'
'Gemel, Christian'
'Fischer, Roland A.'

_publ_section_title
;
 One electron organozinc ligands in metal rich molecules by Ga/Zn
 exchange: from Cp*Rh(GaCp*)2 to Cp*Rh(ZnR)4 units.
;
_journal_issue 31
_journal_name_full 'Chemical communications (Cambridge, England)'
_journal_page_first 5677
_journal_page_last 5679
_journal_paper_doi 10.1039/c0cc00146e
_journal_volume 46
_journal_year 2010
_chemical_formula_sum 'C62 H96 Cl2 Rh2 Zn8'
_chemical_formula_weight 1641.07
_chemical_name_systematic
;
?
;
_space_group_IT_number 2
_symmetry_cell_setting triclinic
_symmetry_space_group_name_Hall '-P 1'
_symmetry_space_group_name_H-M 'P -1'
_atom_sites_solution_hydrogens geom
_atom_sites_solution_primary direct
_atom_sites_solution_secondary difmap
_audit_creation_method SHELXL-97
_cell_angle_alpha 104.371(4)
_cell_angle_beta 103.069(3)
_cell_angle_gamma 100.675(3)
_cell_formula_units_Z 1
_cell_length_a 10.5803(4)
_cell_length_b 12.4484(5)
_cell_length_c 16.6142(7)
_cell_measurement_reflns_used 7015
_cell_measurement_temperature 105(2)
_cell_measurement_theta_max 25.00
_cell_measurement_theta_min 3.01
_cell_volume 1996.15(15)
_computing_cell_refinement 'CrysAlis RED 1.171.13, Oxford Diffraction'
_computing_data_collection 'CrysAlis CCD 1.171.13, Oxford Diffraction'
_computing_data_reduction 'CrysAlis RED 1.171.13, Oxford Diffraction'
_computing_molecular_graphics SHELXL-97
_computing_publication_material SHELXL-97
_computing_structure_refinement 'SHELXL-97 (Sheldrick, 1997)'
_computing_structure_solution 'SHELXS-97 (Sheldrick, 1990)'
_diffrn_ambient_temperature 105(2)
_diffrn_measured_fraction_theta_full 0.997
_diffrn_measured_fraction_theta_max 0.997
_diffrn_measurement_device_type 'Sapphire2-CCD, Oxford Diffraction'
_diffrn_measurement_method '560 images at 1.0 deg. in \w and 25 sec.'
_diffrn_radiation_monochromator graphite
_diffrn_radiation_source 'Enhance (Mo) X-ray Source'
_diffrn_radiation_type MoK\a
_diffrn_radiation_wavelength 0.71073
_diffrn_reflns_av_R_equivalents 0.0888
_diffrn_reflns_av_sigmaI/netI 0.1350
_diffrn_reflns_limit_h_max 12
_diffrn_reflns_limit_h_min -12
_diffrn_reflns_limit_k_max 14
_diffrn_reflns_limit_k_min -14
_diffrn_reflns_limit_l_max 19
_diffrn_reflns_limit_l_min -19
_diffrn_reflns_number 12176
_diffrn_reflns_theta_full 25.00
_diffrn_reflns_theta_max 25.00
_diffrn_reflns_theta_min 3.01
_exptl_absorpt_coefficient_mu 2.855
_exptl_absorpt_correction_T_max 0.755
_exptl_absorpt_correction_T_min 0.507
_exptl_absorpt_correction_type empirical
_exptl_absorpt_process_details sadabs
_exptl_crystal_colour yellow
_exptl_crystal_density_diffrn 1.365
_exptl_crystal_density_method 'not measured'
_exptl_crystal_description cubic
_exptl_crystal_F_000 832
_exptl_crystal_size_max 0.30
_exptl_crystal_size_mid 0.20
_exptl_crystal_size_min 0.10
_platon_squeeze_details
;
;
_refine_diff_density_max 1.153
_refine_diff_density_min -1.331
_refine_diff_density_rms 0.192
_refine_ls_extinction_method none
_refine_ls_goodness_of_fit_ref 0.871
_refine_ls_hydrogen_treatment constr
_refine_ls_matrix_type full
_refine_ls_number_parameters 335
_refine_ls_number_reflns 7015
_refine_ls_number_restraints 0
_refine_ls_restrained_S_all 0.871
_refine_ls_R_factor_all 0.0926
_refine_ls_R_factor_gt 0.0634
_refine_ls_shift/su_max 0.001
_refine_ls_shift/su_mean 0.000
_refine_ls_structure_factor_coef Fsqd
_refine_ls_weighting_details 'calc w=1/[\s^2^(Fo^2^)+(0.0900P)^2^+0.0000P] where P=(Fo^2^+2Fc^2^)/3'
_refine_ls_weighting_scheme calc
_refine_ls_wR_factor_gt 0.1519
_refine_ls_wR_factor_ref 0.1601
_reflns_number_gt 4290
_reflns_number_total 7015
_reflns_threshold_expression >2sigma(I)
_cod_data_source_file c0cc00146e.txt
_cod_data_source_block 1
_cod_original_cell_volume 1996.15(14)
_cod_original_sg_symbol_H-M P-1
_cod_database_code 7112917

loop_
_symmetry_equiv_pos_as_xyz
'x, y, z'
'-x, -y, -z'

loop_
_atom_site_label
_atom_site_type_symbol
_atom_site_fract_x
_atom_site_fract_y
_atom_site_fract_z
_atom_site_U_iso_or_equiv
_atom_site_adp_type
_atom_site_occupancy
_atom_site_symmetry_multiplicity
_atom_site_calc_flag
_atom_site_refinement_flags
Rh1 Rh 0.75084(6) 0.52593(5) 0.28290(4) 0.01635(18) Uani 1 1 d .
Zn1 Zn 0.90955(9) 0.50066(8) 0.40088(6) 0.0227(2) Uani 1 1 d .
Zn2 Zn 0.80856(9) 0.51866(8) 0.14998(6) 0.0218(2) Uani 1 1 d .
Zn3 Zn 0.97000(9) 0.65357(8) 0.31331(6) 0.0221(2) Uani 1 1 d .
Zn4 Zn 0.80323(9) 0.34664(8) 0.22656(6) 0.0231(2) Uani 1 1 d .
Cl1 Cl 1.0409(2) 0.3882(2) 0.44917(14) 0.0377(6) Uani 1 1 d .
C1 C 0.5529(8) 0.4701(8) 0.3037(6) 0.029(2) Uani 1 1 d .
C2 C 0.5334(8) 0.4842(8) 0.2185(5) 0.028(2) Uani 1 1 d .
C3 C 0.5886(9) 0.6012(8) 0.2291(6) 0.029(2) Uani 1 1 d .
C4 C 0.6414(8) 0.6564(7) 0.3227(6) 0.028(2) Uani 1 1 d .
C5 C 0.6156(8) 0.5728(8) 0.3653(5) 0.026(2) Uani 1 1 d .
C6 C 0.4937(9) 0.3584(9) 0.3210(7) 0.044(3) Uani 1 1 d .
H6A H 0.4038 0.3579 0.3273 0.066 Uiso 1 1 calc R
H6B H 0.5517 0.3536 0.3743 0.066 Uiso 1 1 calc R
H6C H 0.4881 0.2926 0.2723 0.066 Uiso 1 1 calc R
C7 C 0.4504(9) 0.3896(9) 0.1332(6) 0.040(3) Uani 1 1 d .
H7A H 0.3561 0.3923 0.1209 0.060 Uiso 1 1 calc R
H7B H 0.4572 0.3144 0.1391 0.060 Uiso 1 1 calc R
H7C H 0.4852 0.4022 0.0855 0.060 Uiso 1 1 calc R
C8 C 0.5703(10) 0.6587(9) 0.1606(7) 0.048(3) Uani 1 1 d .
H8A H 0.4852 0.6808 0.1541 0.072 Uiso 1 1 calc R
H8B H 0.5690 0.6059 0.1056 0.072 Uiso 1 1 calc R
H8C H 0.6445 0.7273 0.1769 0.072 Uiso 1 1 calc R
C9 C 0.6968(11) 0.7857(8) 0.3631(8) 0.053(3) Uani 1 1 d .
H9A H 0.6237 0.8207 0.3729 0.080 Uiso 1 1 calc R
H9B H 0.7375 0.8176 0.3238 0.080 Uiso 1 1 calc R
H9C H 0.7649 0.8021 0.4185 0.080 Uiso 1 1 calc R
C10 C 0.6306(10) 0.6000(9) 0.4627(6) 0.044(3) Uani 1 1 d .
H10A H 0.5482 0.6164 0.4742 0.066 Uiso 1 1 calc R
H10B H 0.7065 0.6669 0.4946 0.066 Uiso 1 1 calc R
H10C H 0.6468 0.5339 0.4816 0.066 Uiso 1 1 calc R
C11 C 0.8045(9) 0.5289(8) 0.0327(5) 0.029(2) Uani 1 1 d .
H11A H 0.7331 0.4656 -0.0106 0.044 Uiso 1 1 calc R
H11B H 0.8911 0.5241 0.0223 0.044 Uiso 1 1 calc R
H11C H 0.7872 0.6022 0.0281 0.044 Uiso 1 1 calc R
C12 C 1.1902(9) 0.6845(8) 0.3058(8) 0.044(3) Uani 1 1 d .
C13 C 1.1234(10) 0.7480(10) 0.2578(6) 0.049(3) Uani 1 1 d .
C14 C 1.0862(9) 0.8281(8) 0.3168(7) 0.037(2) Uani 1 1 d .
C15 C 1.1289(8) 0.8155(7) 0.4005(5) 0.0248(19) Uani 1 1 d .
C16 C 1.1922(8) 0.7269(8) 0.3947(7) 0.034(2) Uani 1 1 d .
C17 C 1.2535(12) 0.5946(12) 0.2657(12) 0.118(7) Uani 1 1 d .
H17A H 1.3469 0.6303 0.2710 0.177 Uiso 1 1 calc R
H17B H 1.2039 0.5590 0.2043 0.177 Uiso 1 1 calc R
H17C H 1.2510 0.5360 0.2957 0.177 Uiso 1 1 calc R
C18 C 1.1035(14) 0.7430(14) 0.1668(7) 0.109(7) Uani 1 1 d .
H18A H 1.1840 0.7896 0.1605 0.164 Uiso 1 1 calc R
H18B H 1.0262 0.7727 0.1475 0.164 Uiso 1 1 calc R
H18C H 1.0869 0.6633 0.1314 0.164 Uiso 1 1 calc R
C19 C 1.0195(12) 0.9158(11) 0.2918(11) 0.091(6) Uani 1 1 d .
H19A H 1.0880 0.9844 0.2979 0.136 Uiso 1 1 calc R
H19B H 0.9633 0.9361 0.3297 0.136 Uiso 1 1 calc R
H19C H 0.9635 0.8842 0.2314 0.136 Uiso 1 1 calc R
C20 C 1.1137(12) 0.8884(10) 0.4844(7) 0.065(4) Uani 1 1 d .
H20A H 1.1926 0.9538 0.5121 0.097 Uiso 1 1 calc R
H20B H 1.1058 0.8419 0.5236 0.097 Uiso 1 1 calc R
H20C H 1.0330 0.9163 0.4715 0.097 Uiso 1 1 calc R
C21 C 1.2615(11) 0.6909(12) 0.4672(9) 0.086(5) Uani 1 1 d .
H21A H 1.3553 0.7358 0.4901 0.129 Uiso 1 1 calc R
H21B H 1.2581 0.6092 0.4465 0.129 Uiso 1 1 calc R
H21C H 1.2170 0.7036 0.5132 0.129 Uiso 1 1 calc R
C22 C 0.7573(8) 0.2136(7) 0.0839(5) 0.0222(18) Uani 1 1 d .
C23 C 0.7017(9) 0.1626(7) 0.1410(5) 0.0247(19) Uani 1 1 d .
C24 C 0.8120(9) 0.1689(7) 0.2119(5) 0.027(2) Uani 1 1 d .
C25 C 0.9330(8) 0.2225(6) 0.1974(5) 0.0188(18) Uani 1 1 d .
C26 C 0.8988(8) 0.2500(7) 0.1189(5) 0.0235(19) Uani 1 1 d .
C27 C 0.6790(8) 0.2199(7) -0.0012(5) 0.027(2) Uani 1 1 d .
H27A H 0.6780 0.1534 -0.0479 0.041 Uiso 1 1 calc R
H27B H 0.7210 0.2905 -0.0113 0.041 Uiso 1 1 calc R
H27C H 0.5868 0.2200 -0.0002 0.041 Uiso 1 1 calc R
C28 C 0.5569(8) 0.1031(8) 0.1227(6) 0.034(2) Uani 1 1 d .
H28A H 0.5381 0.0249 0.0840 0.051 Uiso 1 1 calc R
H28B H 0.5003 0.1454 0.0950 0.051 Uiso 1 1 calc R
H28C H 0.5377 0.1002 0.1773 0.051 Uiso 1 1 calc R
C29 C 0.7957(9) 0.1125(8) 0.2801(5) 0.030(2) Uani 1 1 d .
H29A H 0.8036 0.0335 0.2613 0.046 Uiso 1 1 calc R
H29B H 0.7072 0.1118 0.2891 0.046 Uiso 1 1 calc R
H29C H 0.8656 0.1552 0.3345 0.046 Uiso 1 1 calc R
C30 C 1.0747(9) 0.2334(8) 0.2503(6) 0.034(2) Uani 1 1 d .
H30A H 1.1065 0.1682 0.2234 0.051 Uiso 1 1 calc R
H30B H 1.0747 0.2339 0.3094 0.051 Uiso 1 1 calc R
H30C H 1.1341 0.3050 0.2523 0.051 Uiso 1 1 calc R
C31 C 0.9962(8) 0.3018(7) 0.0788(6) 0.029(2) Uani 1 1 d .
H31A H 1.0159 0.2409 0.0372 0.043 Uiso 1 1 calc R
H31B H 1.0793 0.3468 0.1240 0.043 Uiso 1 1 calc R
H31C H 0.9579 0.3520 0.0488 0.043 Uiso 1 1 calc R

loop_
_atom_site_aniso_label
_atom_site_aniso_U_11
_atom_site_aniso_U_22
_atom_site_aniso_U_33
_atom_site_aniso_U_23
_atom_site_aniso_U_13
_atom_site_aniso_U_12
Rh1 0.0143(3) 0.0174(3) 0.0167(3) 0.0037(3) 0.0050(3) 0.0039(2)
Zn1 0.0201(5) 0.0283(6) 0.0204(5) 0.0096(4) 0.0049(4) 0.0064(4)
Zn2 0.0220(5) 0.0266(6) 0.0174(5) 0.0071(4) 0.0074(4) 0.0045(4)
Zn3 0.0172(5) 0.0233(5) 0.0222(5) 0.0055(4) 0.0057(4) -0.0014(4)
Zn4 0.0252(5) 0.0175(5) 0.0252(5) 0.0029(4) 0.0086(4) 0.0055(4)
Cl1 0.0498(14) 0.0393(14) 0.0208(12) 0.0019(10) 0.0008(10) 0.0254(11)
C1 0.017(4) 0.041(6) 0.036(5) 0.019(5) 0.012(4) 0.008(4)
C2 0.022(4) 0.034(5) 0.027(5) 0.001(4) 0.008(4) 0.015(4)
C3 0.031(5) 0.035(5) 0.033(5) 0.016(4) 0.012(4) 0.028(4)
C4 0.020(4) 0.016(5) 0.049(6) 0.000(4) 0.021(4) 0.005(3)
C5 0.019(4) 0.050(6) 0.021(5) 0.018(4) 0.011(4) 0.019(4)
C6 0.031(5) 0.049(6) 0.064(7) 0.032(6) 0.024(5) 0.006(5)
C7 0.023(5) 0.052(7) 0.027(5) -0.003(5) -0.006(4) 0.001(4)
C8 0.042(6) 0.058(7) 0.064(7) 0.044(6) 0.014(5) 0.024(5)
C9 0.045(6) 0.027(6) 0.072(8) -0.005(6) 0.007(6) 0.013(5)
C10 0.049(6) 0.052(7) 0.038(6) 0.004(5) 0.027(5) 0.025(5)
C11 0.032(5) 0.037(5) 0.014(4) 0.011(4) 0.000(4) 0.004(4)
C12 0.018(4) 0.023(5) 0.075(8) -0.018(5) 0.025(5) -0.003(4)
C13 0.042(6) 0.056(7) 0.021(5) 0.003(5) 0.004(5) -0.036(5)
C14 0.019(5) 0.032(5) 0.056(7) 0.024(5) 0.006(4) -0.012(4)
C15 0.027(5) 0.018(4) 0.025(5) 0.003(4) 0.013(4) -0.005(4)
C16 0.010(4) 0.033(5) 0.056(7) 0.019(5) -0.001(4) -0.001(4)
C17 0.041(7) 0.060(9) 0.22(2) -0.032(11) 0.070(10) 0.000(6)
C18 0.093(11) 0.134(14) 0.034(7) -0.010(8) 0.020(7) -0.083(10)
C19 0.047(7) 0.077(9) 0.158(15) 0.097(11) -0.006(8) -0.002(6)
C20 0.061(7) 0.045(7) 0.058(7) -0.024(6) 0.030(6) -0.020(6)
C21 0.029(6) 0.107(11) 0.112(11) 0.083(10) -0.023(7) -0.020(6)
C22 0.026(4) 0.019(4) 0.026(5) 0.011(4) 0.013(4) 0.005(3)
C23 0.035(5) 0.020(5) 0.019(5) 0.006(4) 0.005(4) 0.011(4)
C24 0.036(5) 0.025(5) 0.025(5) 0.014(4) 0.011(4) 0.011(4)
C25 0.028(4) 0.011(4) 0.015(4) -0.004(3) 0.008(3) 0.005(3)
C26 0.026(4) 0.021(5) 0.017(4) 0.000(4) 0.007(4) -0.001(4)
C27 0.029(5) 0.028(5) 0.024(5) 0.008(4) 0.008(4) 0.005(4)
C28 0.028(5) 0.028(5) 0.045(6) 0.020(5) 0.003(4) -0.002(4)
C29 0.034(5) 0.033(5) 0.025(5) 0.015(4) 0.010(4) 0.003(4)
C30 0.038(5) 0.028(5) 0.030(5) -0.001(4) 0.008(4) 0.011(4)
C31 0.025(5) 0.026(5) 0.030(5) 0.003(4) 0.007(4) 0.003(4)

loop_
_atom_type_symbol
_atom_type_description
_atom_type_scat_dispersion_real
_atom_type_scat_dispersion_imag
_atom_type_scat_source
C C 0.0033 0.0016 'International Tables Vol C Tables 4.2.6.8 and 6.1.1.4'
H H 0.0000 0.0000 'International Tables Vol C Tables 4.2.6.8 and 6.1.1.4'
Cl Cl 0.1484 0.1585 'International Tables Vol C Tables 4.2.6.8 and 6.1.1.4'
Zn Zn 0.2839 1.4301 'International Tables Vol C Tables 4.2.6.8 and 6.1.1.4'
Rh Rh -1.1178 0.9187 'International Tables Vol C Tables 4.2.6.8 and 6.1.1.4'

loop_
_geom_angle_atom_site_label_1
_geom_angle_atom_site_label_2
_geom_angle_atom_site_label_3
_geom_angle
_geom_angle_site_symmetry_1
_geom_angle_site_symmetry_3
C1 Rh1 C2 38.1(3) . .
C1 Rh1 C4 60.9(3) . .
C2 Rh1 C4 62.3(3) . .
C1 Rh1 C3 62.7(3) . .
C2 Rh1 C3 37.3(3) . .
C4 Rh1 C3 38.5(3) . .
C1 Rh1 C5 35.5(3) . .
C2 Rh1 C5 62.0(3) . .
C4 Rh1 C5 37.0(3) . .
C3 Rh1 C5 63.1(3) . .
C1 Rh1 Zn1 104.9(2) . .
C2 Rh1 Zn1 141.9(2) . .
C4 Rh1 Zn1 114.4(2) . .
C3 Rh1 Zn1 152.7(2) . .
C5 Rh1 Zn1 92.4(2) . .
C1 Rh1 Zn2 129.7(2) . .
C2 Rh1 Zn2 93.1(2) . .
C4 Rh1 Zn2 115.3(2) . .
C3 Rh1 Zn2 85.0(2) . .
C5 Rh1 Zn2 148.1(2) . .
Zn1 Rh1 Zn2 118.65(4) . .
C1 Rh1 Zn4 102.8(2) . .
C2 Rh1 Zn4 101.7(2) . .
C4 Rh1 Zn4 162.8(2) . .
C3 Rh1 Zn4 131.3(2) . .
C5 Rh1 Zn4 131.7(2) . .
Zn1 Rh1 Zn4 73.50(4) . .
Zn2 Rh1 Zn4 69.52(4) . .
C1 Rh1 Zn3 155.2(2) . .
C2 Rh1 Zn3 147.1(2) . .
C4 Rh1 Zn3 98.6(2) . .
C3 Rh1 Zn3 111.1(2) . .
C5 Rh1 Zn3 119.7(2) . .
Zn1 Rh1 Zn3 69.14(4) . .
Zn2 Rh1 Zn3 70.07(3) . .
Zn4 Rh1 Zn3 98.48(4) . .
Cl1 Zn1 Rh1 147.82(7) . .
Cl1 Zn1 Cl1 87.09(8) . 2_766
Rh1 Zn1 Cl1 124.34(7) . 2_766
Cl1 Zn1 Zn3 127.18(8) . .
Rh1 Zn1 Zn3 55.75(3) . .
Cl1 Zn1 Zn3 106.44(7) 2_766 .
Cl1 Zn1 Zn4 94.41(7) . .
Rh1 Zn1 Zn4 53.41(3) . .
Cl1 Zn1 Zn4 169.02(8) 2_766 .
Zn3 Zn1 Zn4 81.30(4) . .
C11 Zn2 Rh1 162.1(3) . .
C11 Zn2 Zn4 135.3(3) . .
Rh1 Zn2 Zn4 55.35(3) . .
C11 Zn2 Zn3 132.1(3) . .
Rh1 Zn2 Zn3 55.22(3) . .
Zn4 Zn2 Zn3 83.13(4) . .
C14 Zn3 C15 36.4(3) . .
C14 Zn3 C16 59.7(3) . .
C15 Zn3 C16 35.2(3) . .
C14 Zn3 C13 35.4(4) . .
C15 Zn3 C13 59.9(3) . .
C16 Zn3 C13 60.2(3) . .
C14 Zn3 C12 58.8(3) . .
C15 Zn3 C12 59.0(3) . .
C16 Zn3 C12 36.0(4) . .
C13 Zn3 C12 35.7(4) . .
C14 Zn3 Rh1 146.3(2) . .
C15 Zn3 Rh1 148.4(2) . .
C16 Zn3 Rh1 150.6(2) . .
C13 Zn3 Rh1 146.8(2) . .
C12 Zn3 Rh1 150.4(2) . .
C14 Zn3 Zn1 148.6(3) . .
C15 Zn3 Zn1 112.3(2) . .
C16 Zn3 Zn1 95.5(2) . .
C13 Zn3 Zn1 148.9(3) . .
C12 Zn3 Zn1 113.3(3) . .
Rh1 Zn3 Zn1 55.11(3) . .
C14 Zn3 Zn2 114.1(3) . .
C15 Zn3 Zn2 150.2(2) . .
C16 Zn3 Zn2 142.1(3) . .
C13 Zn3 Zn2 92.9(2) . .
C12 Zn3 Zn2 106.7(3) . .
Rh1 Zn3 Zn2 54.71(3) . .
Zn1 Zn3 Zn2 97.32(4) . .
C24 Zn4 C23 37.4(3) . .
C24 Zn4 C25 37.2(3) . .
C23 Zn4 C25 60.9(3) . .
C24 Zn4 Rh1 157.8(2) . .
C23 Zn4 Rh1 140.9(2) . .
C25 Zn4 Rh1 158.0(2) . .
C24 Zn4 C22 59.9(3) . .
C23 Zn4 C22 35.5(3) . .
C25 Zn4 C22 58.3(3) . .
Rh1 Zn4 C22 134.9(2) . .
C24 Zn4 C26 59.8(3) . .
C23 Zn4 C26 58.9(3) . .
C25 Zn4 C26 34.8(3) . .
Rh1 Zn4 C26 142.4(2) . .
C22 Zn4 C26 34.1(3) . .
C24 Zn4 Zn2 145.9(2) . .
C23 Zn4 Zn2 118.2(2) . .
C25 Zn4 Zn2 118.2(2) . .
Rh1 Zn4 Zn2 55.13(3) . .
C22 Zn4 Zn2 87.58(19) . .
C26 Zn4 Zn2 87.8(2) . .
C24 Zn4 Zn1 115.4(2) . .
C23 Zn4 Zn1 146.3(2) . .
C25 Zn4 Zn1 111.6(2) . .
Rh1 Zn4 Zn1 53.10(3) . .
C22 Zn4 Zn1 169.0(2) . .
C26 Zn4 Zn1 135.17(19) . .
Zn2 Zn4 Zn1 94.56(4) . .
Zn1 Cl1 Zn1 92.91(8) . 2_766
C5 C1 C2 110.0(8) . .
C5 C1 C6 125.5(8) . .
C2 C1 C6 124.1(8) . .
C5 C1 Rh1 73.8(5) . .
C2 C1 Rh1 70.8(5) . .
C6 C1 Rh1 128.3(6) . .
C3 C2 C1 107.8(7) . .
C3 C2 C7 127.3(8) . .
C1 C2 C7 124.5(8) . .
C3 C2 Rh1 71.9(5) . .
C1 C2 Rh1 71.1(5) . .
C7 C2 Rh1 128.3(6) . .
C2 C3 C4 105.5(7) . .
C2 C3 C8 126.3(9) . .
C4 C3 C8 127.0(9) . .
C2 C3 Rh1 70.8(4) . .
C4 C3 Rh1 70.6(5) . .
C8 C3 Rh1 132.5(6) . .
C5 C4 C3 108.7(7) . .
C5 C4 C9 128.0(9) . .
C3 C4 C9 122.8(9) . .
C5 C4 Rh1 72.7(5) . .
C3 C4 Rh1 70.9(4) . .
C9 C4 Rh1 128.4(6) . .
C1 C5 C4 108.0(7) . .
C1 C5 C10 126.4(8) . .
C4 C5 C10 124.5(8) . .
C1 C5 Rh1 70.7(5) . .
C4 C5 Rh1 70.3(4) . .
C10 C5 Rh1 133.7(6) . .
C13 C12 C16 108.7(8) . .
C13 C12 C17 122.5(12) . .
C16 C12 C17 128.7(12) . .
C13 C12 Zn3 71.8(5) . .
C16 C12 Zn3 71.4(5) . .
C17 C12 Zn3 125.9(7) . .
C14 C13 C12 106.5(8) . .
C14 C13 C18 123.5(13) . .
C12 C13 C18 129.8(13) . .
C14 C13 Zn3 70.4(5) . .
C12 C13 Zn3 72.5(5) . .
C18 C13 Zn3 125.8(7) . .
C13 C14 C15 109.2(9) . .
C13 C14 C19 122.7(11) . .
C15 C14 C19 128.0(11) . .
C13 C14 Zn3 74.2(5) . .
C15 C14 Zn3 72.1(5) . .
C19 C14 Zn3 123.0(6) . .
C16 C15 C14 108.6(8) . .
C16 C15 C20 124.6(9) . .
C14 C15 C20 126.7(9) . .
C16 C15 Zn3 73.8(5) . .
C14 C15 Zn3 71.5(5) . .
C20 C15 Zn3 122.3(6) . .
C15 C16 C12 106.9(9) . .
C15 C16 C21 126.8(11) . .
C12 C16 C21 126.0(10) . .
C15 C16 Zn3 71.0(5) . .
C12 C16 Zn3 72.6(5) . .
C21 C16 Zn3 126.4(6) . .
C26 C22 C23 108.6(7) . .
C26 C22 C27 125.9(7) . .
C23 C22 C27 125.4(7) . .
C26 C22 Zn4 73.3(5) . .
C23 C22 Zn4 67.2(4) . .
C27 C22 Zn4 128.3(5) . .
C22 C23 C24 107.0(7) . .
C22 C23 C28 125.1(7) . .
C24 C23 C28 127.6(8) . .
C22 C23 Zn4 77.3(5) . .
C24 C23 Zn4 67.8(5) . .
C28 C23 Zn4 125.3(6) . .
C25 C24 C23 107.9(7) . .
C25 C24 C29 128.8(8) . .
C23 C24 C29 122.8(8) . .
C25 C24 Zn4 75.1(5) . .
C23 C24 Zn4 74.9(5) . .
C29 C24 Zn4 122.3(6) . .
C26 C25 C24 108.4(7) . .
C26 C25 C30 125.5(8) . .
C24 C25 C30 125.7(8) . .
C26 C25 Zn4 77.9(5) . .
C24 C25 Zn4 67.7(5) . .
C30 C25 Zn4 126.4(5) . .
C22 C26 C25 108.1(7) . .
C22 C26 C31 126.7(8) . .
C25 C26 C31 125.1(7) . .
C22 C26 Zn4 72.7(5) . .
C25 C26 Zn4 67.3(4) . .
C31 C26 Zn4 128.2(6) . .

loop_
_geom_bond_atom_site_label_1
_geom_bond_atom_site_label_2
_geom_bond_distance
_geom_bond_site_symmetry_2
Rh1 C1 2.213(8) .
Rh1 C2 2.209(8) .
Rh1 C4 2.219(8) .
Rh1 C3 2.223(8) .
Rh1 C5 2.250(8) .
Rh1 Zn1 2.4029(11) .
Rh1 Zn2 2.4062(11) .
Rh1 Zn4 2.4126(11) .
Rh1 Zn3 2.4214(11) .
Zn1 Cl1 2.304(2) .
Zn1 Cl1 2.414(2) 2_766
Zn1 Zn3 2.7374(13) .
Zn1 Zn4 2.8811(13) .
Zn2 C11 1.976(8) .
Zn2 Zn4 2.7473(14) .
Zn2 Zn3 2.7714(13) .
Zn3 C14 2.270(8) .
Zn3 C15 2.277(8) .
Zn3 C16 2.312(8) .
Zn3 C13 2.319(9) .
Zn3 C12 2.327(8) .
Zn4 C24 2.187(8) .
Zn4 C23 2.281(8) .
Zn4 C25 2.285(8) .
Zn4 C22 2.415(8) .
Zn4 C26 2.423(8) .
Cl1 Zn1 2.414(2) 2_766
C1 C5 1.361(13) .
C1 C2 1.442(12) .
C1 C6 1.538(12) .
C2 C3 1.415(12) .
C2 C7 1.547(12) .
C3 C4 1.463(13) .
C3 C8 1.483(13) .
C4 C5 1.417(12) .
C4 C9 1.524(12) .
C5 C10 1.533(12) .
C12 C13 1.424(16) .
C12 C16 1.434(15) .
C12 C17 1.500(15) .
C13 C14 1.394(15) .
C13 C18 1.462(14) .
C14 C15 1.419(13) .
C14 C19 1.497(14) .
C15 C16 1.387(12) .
C15 C20 1.523(13) .
C16 C21 1.477(14) .
C22 C26 1.417(11) .
C22 C23 1.436(11) .
C22 C27 1.497(11) .
C23 C24 1.434(11) .
C23 C28 1.498(12) .
C24 C25 1.431(12) .
C24 C29 1.499(11) .
C25 C26 1.415(11) .
C25 C30 1.519(11) .
C26 C31 1.483(11) .

loop_
_platon_squeeze_void_nr
_platon_squeeze_void_average_x
_platon_squeeze_void_average_y
_platon_squeeze_void_average_z
_platon_squeeze_void_volume
_platon_squeeze_void_count_electrons
1 -0.011 0.000 -0.008 547.9 3.8
